data_4120663
loop_
_publ_author_name
'Adriaenssens, Louis'
'Gil-Ram\'irez, Guzm\'an'
'Frontera, Antonio'
'Qui\~nonero, David'
'Escudero-Ad\'an, Eduardo C'
'Ballester, Pablo'

_publ_section_title
;
 Thermodynamic Characterization of Halide-\p Interactions in Solution
 Using &quot;Two-Wall&quot; Aryl Extended Calix[4]pyrroles as Model
 System.
;
_journal_issue 8
_journal_name_full 'Journal of the American Chemical Society'
_journal_page_first 3208
_journal_paper_doi 10.1021/ja412098v
_journal_volume 136
_journal_year 2014
_chemical_formula_sum 'C45 H54 Cl N9 O9'
_chemical_formula_weight 900.42
_chemical_name_systematic
; 
 ? 
;
_space_group_IT_number 14
_symmetry_cell_setting monoclinic
_symmetry_space_group_name_Hall '-P 2yn'
_symmetry_space_group_name_H-M 'P 1 21/n 1'
_atom_sites_solution_hydrogens geom
_atom_sites_solution_primary direct
_atom_sites_solution_secondary difmap
_audit_creation_method SHELXL-97
_cell_angle_alpha 90.00
_cell_angle_beta 96.105(2)
_cell_angle_gamma 90.00
_cell_formula_units_Z 4
_cell_length_a 10.7531(6)
_cell_length_b 19.8526(13)
_cell_length_c 21.1338(11)
_cell_measurement_reflns_used 5306
_cell_measurement_temperature 100(2)
_cell_measurement_theta_max 36.96
_cell_measurement_theta_min 2.89
_cell_volume 4486.0(5)
_computing_cell_refinement 'Bruker APEX2 v2011.4-0'
_computing_data_collection 'Bruker APEX2 v2011.4-0'
_computing_data_reduction 'Bruker SAINT V7.60A'
_computing_molecular_graphics 'Bruker SHELXTL'
_computing_publication_material 'Bruker SHELXTL'
_computing_structure_refinement 'SHELXS-97 (Sheldrick, 2008)'
_computing_structure_solution Sir2011
_diffrn_ambient_temperature 100(2)
_diffrn_detector_area_resol_mean 512
_diffrn_detector_type '4K CCD area detector APEX II'
_diffrn_measured_fraction_theta_full 0.987
_diffrn_measured_fraction_theta_max 0.903
_diffrn_measurement_device_type 'Kappa 4-axis goniometer bruker-nonius'
_diffrn_measurement_method
;
 Fullsphere data collection, phi and omega scans
;
_diffrn_measurement_specimen_support 'magnetic support with MicroMount'
_diffrn_radiation_monochromator 'Multilayer Montel 200 mirrors'
_diffrn_radiation_type MoK\a
_diffrn_radiation_wavelength 0.71073
_diffrn_reflns_av_R_equivalents 0.0258
_diffrn_reflns_av_sigmaI/netI 0.0420
_diffrn_reflns_limit_h_max 17
_diffrn_reflns_limit_h_min -18
_diffrn_reflns_limit_k_max 10
_diffrn_reflns_limit_k_min -33
_diffrn_reflns_limit_l_max 36
_diffrn_reflns_limit_l_min -35
_diffrn_reflns_number 41706
_diffrn_reflns_theta_full 25.00
_diffrn_reflns_theta_max 37.43
_diffrn_reflns_theta_min 2.77
_diffrn_source 'Rotating anode X-ray tube'
_diffrn_source_current 70
_diffrn_source_power 50
_diffrn_source_size '3 mm x 0.3 mm fine focus'
_diffrn_source_type 'Bruker-Nonius FR 591'
_exptl_absorpt_coefficient_mu 0.151
_exptl_absorpt_correction_T_max 0.9970
_exptl_absorpt_correction_T_min 0.9703
_exptl_absorpt_correction_type empirical
_exptl_absorpt_process_details
; 
 SADABS Version 2008/1 Bruker-Nonius
 Blessing, Acta Cryst. (1995) A51 33-38
;
_exptl_crystal_colour translucent
_exptl_crystal_density_diffrn 1.333
_exptl_crystal_density_method 'not measured'
_exptl_crystal_description Plate
_exptl_crystal_F_000 1904
_exptl_crystal_size_max 0.20
_exptl_crystal_size_mid 0.10
_exptl_crystal_size_min 0.02
_refine_diff_density_max 0.606
_refine_diff_density_min -0.381
_refine_diff_density_rms 0.067
_refine_ls_extinction_method none
_refine_ls_goodness_of_fit_ref 1.037
_refine_ls_hydrogen_treatment noref
_refine_ls_matrix_type full
_refine_ls_number_parameters 636
_refine_ls_number_reflns 21230
_refine_ls_number_restraints 0
_refine_ls_restrained_S_all 1.037
_refine_ls_R_factor_all 0.0743
_refine_ls_R_factor_gt 0.0493
_refine_ls_shift/su_max 0.004
_refine_ls_shift/su_mean 0.000
_refine_ls_structure_factor_coef Fsqd
_refine_ls_weighting_details 'calc w=1/[\s^2^(Fo^2^)+(0.0825P)^2^+0.3222P] where P=(Fo^2^+2Fc^2^)/3'
_refine_ls_weighting_scheme calc
_refine_ls_wR_factor_gt 0.1303
_refine_ls_wR_factor_ref 0.1462
_reflns_number_gt 15385
_reflns_number_total 21230
_reflns_threshold_expression >2sigma(I)
_cod_data_source_file ja412098v_si_019.cif
_cod_data_source_block gg94a2at_0m
_cod_depositor_comments
;
The following automatic conversions were performed:

'_symmetry_cell_setting' value 'Monoclinic' changed to 'monoclinic'
according to
/usr/data/users/saulius/automatic-downloads/current/ACS/lib/dictionaries/cif_core.dic
dictionary named 'cif_core.dic' version 2.4.2 from 2011-04-26.

Automatic conversion script
Id: cif_fix_values 2281 2013-09-26 08:29:07Z andrius 
;
_cod_original_sg_symbol_H-M P2(1)/n
_cod_database_code 4120663

loop_
_symmetry_equiv_pos_as_xyz
'x, y, z'
'-x+1/2, y+1/2, -z+1/2'
'-x, -y, -z'
'x-1/2, -y-1/2, z-1/2'

loop_
_atom_site_label
_atom_site_type_symbol
_atom_site_fract_x
_atom_site_fract_y
_atom_site_fract_z
_atom_site_U_iso_or_equiv
_atom_site_adp_type
_atom_site_occupancy
_atom_site_symmetry_multiplicity
_atom_site_calc_flag
_atom_site_refinement_flags
_atom_site_disorder_assembly
_atom_site_disorder_group
Cl1 Cl 0.12745(2) 0.672322(12) 0.726089(11) 0.01716(5) Uani 1 1 d . . .
C1 C 0.24832(8) 0.52299(5) 0.60455(4) 0.01388(14) Uani 1 1 d . . .
N1 N 0.13999(7) 0.54452(4) 0.62757(4) 0.01406(13) Uani 1 1 d . . .
H1N H 0.1320(14) 0.5803(9) 0.6493(7) 0.029(4) Uiso 1 1 d . . .
O1 O -0.36005(9) 0.68493(5) 0.74147(5) 0.0349(2) Uani 1 1 d . . .
C2 C 0.22160(9) 0.46328(5) 0.57357(4) 0.01746(16) Uani 1 1 d . . .
H2 H 0.2785 0.4365 0.5530 0.021 Uiso 1 1 calc R . .
N2 N -0.04297(7) 0.53691(4) 0.74500(4) 0.01398(13) Uani 1 1 d . . .
H2N H -0.0038(14) 0.5752(9) 0.7381(7) 0.028(4) Uiso 1 1 d . . .
O2 O -0.35585(11) 0.78347(6) 0.78391(7) 0.0508(3) Uani 1 1 d . . .
C3 C 0.09375(9) 0.44860(5) 0.57772(5) 0.01900(17) Uani 1 1 d . . .
H3 H 0.0497 0.4102 0.5605 0.023 Uiso 1 1 calc R . .
N3 N 0.20306(7) 0.57581(4) 0.85067(4) 0.01442(13) Uani 1 1 d . . .
H3N H 0.1883(13) 0.6059(8) 0.8249(7) 0.018(3) Uiso 1 1 d . . .
O3 O 0.00565(12) 0.84725(6) 0.92627(6) 0.0489(3) Uani 1 1 d . . .
C4 C 0.04483(8) 0.49968(5) 0.61096(4) 0.01489(15) Uani 1 1 d . . .
N4 N 0.38728(7) 0.58456(4) 0.73113(4) 0.01429(13) Uani 1 1 d . . .
H4N H 0.3245(13) 0.6115(8) 0.7286(6) 0.017(3) Uiso 1 1 d . . .
O4 O 0.12921(10) 0.77005(6) 0.96674(6) 0.0443(3) Uani 1 1 d . . .
C5 C -0.08655(8) 0.50966(5) 0.62870(4) 0.01522(15) Uani 1 1 d . . .
N5 N -0.31209(10) 0.72740(5) 0.77716(5) 0.0293(2) Uani 1 1 d . . .
O5 O 0.62207(10) 0.77968(6) 0.63257(5) 0.0442(3) Uani 1 1 d . . .
C6 C -0.13035(10) 0.58191(6) 0.61375(5) 0.02047(18) Uani 1 1 d . . .
H6A H -0.2162 0.5874 0.6245 0.031 Uiso 1 1 calc R . .
H6B H -0.1277 0.5910 0.5683 0.031 Uiso 1 1 calc R . .
H6C H -0.0752 0.6135 0.6388 0.031 Uiso 1 1 calc R . .
N6 N 0.04070(10) 0.78889(6) 0.93091(5) 0.0290(2) Uani 1 1 d . . .
O6 O 0.52345(10) 0.85035(5) 0.56923(6) 0.0436(3) Uani 1 1 d . . .
C7 C -0.17332(9) 0.46104(6) 0.58892(5) 0.02183(19) Uani 1 1 d . . .
H7A H -0.1469 0.4146 0.5985 0.033 Uiso 1 1 calc R . .
H7B H -0.1693 0.4701 0.5436 0.033 Uiso 1 1 calc R . .
H7C H -0.2593 0.4673 0.5992 0.033 Uiso 1 1 calc R . .
N7 N 0.53383(10) 0.79558(6) 0.59555(5) 0.0272(2) Uani 1 1 d . . .
O7 O 0.16134(10) 0.78101(6) 0.43750(5) 0.0374(2) Uani 1 1 d . . .
C8 C -0.09332(8) 0.49446(5) 0.69792(4) 0.01440(15) Uani 1 1 d . . .
N8 N 0.14439(9) 0.73383(5) 0.47258(5) 0.02606(19) Uani 1 1 d . . .
O8 O 0.05031(9) 0.69924(5) 0.46900(5) 0.0392(2) Uani 1 1 d . . .
C9 C -0.14530(9) 0.44132(5) 0.72679(5) 0.01844(16) Uani 1 1 d . . .
H9 H -0.1859 0.4037 0.7059 0.022 Uiso 1 1 calc R . .
C10 C -0.12798(9) 0.45223(5) 0.79323(5) 0.01796(16) Uani 1 1 d . . .
H10 H -0.1551 0.4235 0.8250 0.022 Uiso 1 1 calc R . .
C11 C -0.06490(8) 0.51182(5) 0.80337(4) 0.01407(14) Uani 1 1 d . . .
C12 C -0.02174(8) 0.54856(5) 0.86398(4) 0.01426(15) Uani 1 1 d . . .
C13 C -0.05657(8) 0.62308(5) 0.85858(4) 0.01465(15) Uani 1 1 d . . .
C14 C -0.16241(9) 0.64274(5) 0.81927(4) 0.01645(16) Uani 1 1 d . . .
H14 H -0.2103 0.6103 0.7942 0.020 Uiso 1 1 calc R . .
C15 C -0.19726(9) 0.70948(5) 0.81700(5) 0.01999(17) Uani 1 1 d . . .
C16 C -0.13281(10) 0.75929(6) 0.85206(6) 0.02368(19) Uani 1 1 d . . .
H16 H -0.1578 0.8052 0.8494 0.028 Uiso 1 1 calc R . .
C17 C -0.02979(10) 0.73803(6) 0.89114(5) 0.02094(18) Uani 1 1 d . . .
C18 C 0.00924(9) 0.67158(5) 0.89568(5) 0.01789(16) Uani 1 1 d . . .
H18 H 0.0803 0.6593 0.9239 0.021 Uiso 1 1 calc R . .
C19 C -0.08928(9) 0.51985(6) 0.91843(4) 0.01867(17) Uani 1 1 d . . .
H19A H -0.1798 0.5248 0.9080 0.028 Uiso 1 1 calc R . .
H19B H -0.0627 0.5444 0.9578 0.028 Uiso 1 1 calc R . .
H19C H -0.0684 0.4720 0.9242 0.028 Uiso 1 1 calc R . .
C20 C 0.11736(8) 0.53882(5) 0.87944(4) 0.01499(15) Uani 1 1 d . . .
C21 C 0.18249(9) 0.49332(6) 0.91871(4) 0.01870(17) Uani 1 1 d . . .
H21 H 0.1476 0.4607 0.9445 0.022 Uiso 1 1 calc R . .
C22 C 0.31194(9) 0.50377(6) 0.91384(5) 0.01902(17) Uani 1 1 d . . .
H22 H 0.3792 0.4793 0.9358 0.023 Uiso 1 1 calc R . .
C23 C 0.32198(8) 0.55549(5) 0.87177(4) 0.01511(15) Uani 1 1 d . . .
C24 C 0.43524(8) 0.59055(5) 0.85067(4) 0.01579(15) Uani 1 1 d . . .
C25 C 0.41324(10) 0.66703(6) 0.85017(5) 0.02032(18) Uani 1 1 d . . .
H25A H 0.4877 0.6901 0.8380 0.030 Uiso 1 1 calc R . .
H25B H 0.3967 0.6819 0.8927 0.030 Uiso 1 1 calc R . .
H25C H 0.3412 0.6779 0.8195 0.030 Uiso 1 1 calc R . .
C26 C 0.54842(9) 0.57388(6) 0.89772(5) 0.02091(18) Uani 1 1 d . . .
H26A H 0.5612 0.5250 0.8990 0.031 Uiso 1 1 calc R . .
H26B H 0.5340 0.5900 0.9402 0.031 Uiso 1 1 calc R . .
H26C H 0.6228 0.5959 0.8843 0.031 Uiso 1 1 calc R . .
C27 C 0.46089(8) 0.56659(5) 0.78563(4) 0.01441(15) Uani 1 1 d . . .
C28 C 0.55335(9) 0.52552(5) 0.76799(5) 0.01830(17) Uani 1 1 d . . .
H28 H 0.6179 0.5052 0.7958 0.022 Uiso 1 1 calc R . .
C29 C 0.53602(9) 0.51863(6) 0.70126(5) 0.01871(17) Uani 1 1 d . . .
H29 H 0.5868 0.4930 0.6760 0.022 Uiso 1 1 calc R . .
C30 C 0.43249(8) 0.55555(5) 0.67933(4) 0.01431(15) Uani 1 1 d . . .
C31 C 0.36903(8) 0.56231(5) 0.61268(4) 0.01385(14) Uani 1 1 d . . .
C32 C 0.35011(8) 0.63556(5) 0.59145(4) 0.01455(15) Uani 1 1 d . . .
C33 C 0.25012(9) 0.65338(5) 0.54776(4) 0.01668(16) Uani 1 1 d . . .
H33 H 0.1849 0.6221 0.5361 0.020 Uiso 1 1 calc R . .
C34 C 0.24627(9) 0.71711(5) 0.52140(5) 0.01863(17) Uani 1 1 d . . .
C35 C 0.33655(10) 0.76521(5) 0.53635(5) 0.02084(18) Uani 1 1 d . . .
H35 H 0.3321 0.8087 0.5175 0.025 Uiso 1 1 calc R . .
C36 C 0.43347(10) 0.74629(5) 0.58026(5) 0.01972(17) Uani 1 1 d . . .
C37 C 0.44267(9) 0.68330(5) 0.60842(5) 0.01791(16) Uani 1 1 d . . .
H37 H 0.5112 0.6727 0.6389 0.021 Uiso 1 1 calc R . .
C38 C 0.45662(9) 0.53245(6) 0.56665(5) 0.01878(17) Uani 1 1 d . . .
H38A H 0.5359 0.5572 0.5709 0.028 Uiso 1 1 calc R . .
H38B H 0.4171 0.5363 0.5228 0.028 Uiso 1 1 calc R . .
H38C H 0.4725 0.4849 0.5770 0.028 Uiso 1 1 calc R . .
N1A N 0.24727(8) 0.86504(4) 0.74373(4) 0.01807(15) Uani 1 1 d . . .
C1A C 0.28489(12) 0.93712(6) 0.74936(6) 0.0266(2) Uani 1 1 d . A .
H1A1 H 0.2274 0.9614 0.7743 0.040 Uiso 1 1 calc R . .
H1A2 H 0.2818 0.9571 0.7068 0.040 Uiso 1 1 calc R . .
H1A3 H 0.3702 0.9404 0.7707 0.040 Uiso 1 1 calc R . .
C2A C 0.2755(4) 0.82885(15) 0.80596(14) 0.0493(10) Uani 0.524(3) 1 d P A 1
H2A1 H 0.2404 0.8542 0.8397 0.074 Uiso 0.524(3) 1 calc PR A 1
H2A2 H 0.3663 0.8249 0.8161 0.074 Uiso 0.524(3) 1 calc PR A 1
H2A3 H 0.2382 0.7838 0.8027 0.074 Uiso 0.524(3) 1 calc PR A 1
C2A' C 0.1698(3) 0.84543(16) 0.79267(15) 0.0397(8) Uani 0.476(3) 1 d P A 2
H2A4 H 0.1494 0.7974 0.7882 0.060 Uiso 0.476(3) 1 calc PR A 2
H2A5 H 0.0925 0.8719 0.7882 0.060 Uiso 0.476(3) 1 calc PR A 2
H2A6 H 0.2152 0.8537 0.8347 0.060 Uiso 0.476(3) 1 calc PR A 2
C3A C 0.3026(3) 0.82828(16) 0.69383(16) 0.0475(9) Uani 0.524(3) 1 d P A 1
H3A1 H 0.2681 0.7826 0.6906 0.071 Uiso 0.524(3) 1 calc PR A 1
H3A2 H 0.3935 0.8260 0.7043 0.071 Uiso 0.524(3) 1 calc PR A 1
H3A3 H 0.2833 0.8516 0.6531 0.071 Uiso 0.524(3) 1 calc PR A 1
C3A' C 0.3678(3) 0.82665(17) 0.7504(2) 0.0441(9) Uani 0.476(3) 1 d P A 2
H3A4 H 0.4046 0.8280 0.7948 0.066 Uiso 0.476(3) 1 calc PR A 2
H3A5 H 0.4259 0.8471 0.7232 0.066 Uiso 0.476(3) 1 calc PR A 2
H3A6 H 0.3519 0.7798 0.7375 0.066 Uiso 0.476(3) 1 calc PR A 2
C4A C 0.1079(3) 0.86429(17) 0.7279(2) 0.0493(9) Uani 0.524(3) 1 d P A 1
H4A1 H 0.0781 0.8176 0.7259 0.074 Uiso 0.524(3) 1 calc PR A 1
H4A2 H 0.0860 0.8862 0.6867 0.074 Uiso 0.524(3) 1 calc PR A 1
H4A3 H 0.0685 0.8886 0.7609 0.074 Uiso 0.524(3) 1 calc PR A 1
C4A' C 0.1841(4) 0.85231(16) 0.67917(13) 0.0407(8) Uani 0.476(3) 1 d P A 2
H4A4 H 0.1628 0.8044 0.6748 0.061 Uiso 0.476(3) 1 calc PR A 2
H4A5 H 0.2401 0.8647 0.6474 0.061 Uiso 0.476(3) 1 calc PR A 2
H4A6 H 0.1076 0.8794 0.6726 0.061 Uiso 0.476(3) 1 calc PR A 2
O1S O 0.04805(10) 0.84000(6) 0.55389(6) 0.0431(2) Uani 1 1 d . . .
C1S C -0.05761(13) 0.82408(7) 0.56116(6) 0.0310(2) Uani 1 1 d . . .
C2S C -0.08692(17) 0.75763(10) 0.58898(10) 0.0546(5) Uani 1 1 d . . .
H2S1 H -0.0090 0.7332 0.6015 0.082 Uiso 1 1 calc R . .
H2S2 H -0.1393 0.7313 0.5573 0.082 Uiso 1 1 calc R . .
H2S3 H -0.1317 0.7648 0.6265 0.082 Uiso 1 1 calc R . .
C3S C -0.16552(17) 0.86882(10) 0.54190(10) 0.0528(5) Uani 1 1 d . . .
H3S1 H -0.1361 0.9096 0.5220 0.079 Uiso 1 1 calc R . .
H3S2 H -0.2063 0.8813 0.5795 0.079 Uiso 1 1 calc R . .
H3S3 H -0.2254 0.8452 0.5115 0.079 Uiso 1 1 calc R . .

loop_
_atom_site_aniso_label
_atom_site_aniso_U_11
_atom_site_aniso_U_22
_atom_site_aniso_U_33
_atom_site_aniso_U_23
_atom_site_aniso_U_13
_atom_site_aniso_U_12
Cl1 0.01938(9) 0.01279(9) 0.01880(10) -0.00061(7) -0.00040(7) 0.00027(7)
C1 0.0165(3) 0.0142(4) 0.0111(3) -0.0007(3) 0.0020(3) 0.0004(3)
N1 0.0157(3) 0.0135(3) 0.0131(3) -0.0025(2) 0.0020(2) -0.0009(3)
O1 0.0338(4) 0.0262(5) 0.0409(5) 0.0059(4) -0.0148(4) -0.0009(4)
C2 0.0206(4) 0.0164(4) 0.0155(4) -0.0040(3) 0.0027(3) 0.0008(3)
N2 0.0161(3) 0.0131(3) 0.0128(3) -0.0008(2) 0.0021(2) -0.0018(3)
O2 0.0421(6) 0.0199(5) 0.0850(9) 0.0033(5) -0.0184(5) 0.0112(4)
C3 0.0216(4) 0.0169(4) 0.0184(4) -0.0063(3) 0.0016(3) -0.0025(3)
N3 0.0141(3) 0.0166(3) 0.0123(3) 0.0015(3) 0.0005(2) 0.0020(3)
O3 0.0567(7) 0.0194(5) 0.0675(8) -0.0131(5) -0.0079(6) -0.0037(5)
C4 0.0169(3) 0.0148(4) 0.0126(4) -0.0015(3) -0.0002(3) -0.0016(3)
N4 0.0135(3) 0.0167(3) 0.0126(3) -0.0014(2) 0.0008(2) 0.0023(3)
O4 0.0423(5) 0.0363(6) 0.0500(6) -0.0164(5) -0.0148(5) -0.0033(5)
C5 0.0151(3) 0.0164(4) 0.0137(4) -0.0024(3) -0.0007(3) -0.0008(3)
N5 0.0261(4) 0.0181(4) 0.0417(6) 0.0076(4) -0.0065(4) 0.0026(4)
O5 0.0402(5) 0.0460(7) 0.0429(6) 0.0121(5) -0.0118(4) -0.0252(5)
C6 0.0223(4) 0.0200(5) 0.0183(4) 0.0021(3) -0.0020(3) 0.0035(4)
N6 0.0309(5) 0.0233(5) 0.0330(5) -0.0098(4) 0.0038(4) -0.0068(4)
O6 0.0444(6) 0.0194(4) 0.0657(7) 0.0049(4) -0.0003(5) -0.0120(4)
C7 0.0191(4) 0.0258(5) 0.0197(4) -0.0067(4) -0.0023(3) -0.0042(4)
N7 0.0309(5) 0.0231(5) 0.0279(5) -0.0009(4) 0.0044(4) -0.0118(4)
O7 0.0401(5) 0.0354(5) 0.0354(5) 0.0177(4) -0.0020(4) 0.0068(4)
C8 0.0149(3) 0.0130(4) 0.0151(4) -0.0020(3) 0.0005(3) -0.0004(3)
N8 0.0288(4) 0.0208(4) 0.0270(5) 0.0037(3) -0.0043(4) 0.0039(4)
O8 0.0336(4) 0.0258(5) 0.0533(6) 0.0064(4) -0.0186(4) -0.0034(4)
C9 0.0205(4) 0.0141(4) 0.0203(4) -0.0012(3) 0.0001(3) -0.0034(3)
C10 0.0198(4) 0.0148(4) 0.0193(4) 0.0027(3) 0.0024(3) -0.0018(3)
C11 0.0150(3) 0.0137(4) 0.0137(3) 0.0012(3) 0.0023(3) 0.0009(3)
C12 0.0146(3) 0.0153(4) 0.0130(3) 0.0011(3) 0.0025(3) 0.0019(3)
C13 0.0153(3) 0.0153(4) 0.0137(4) -0.0003(3) 0.0033(3) 0.0011(3)
C14 0.0174(3) 0.0144(4) 0.0174(4) 0.0009(3) 0.0009(3) 0.0007(3)
C15 0.0200(4) 0.0144(4) 0.0251(5) 0.0018(3) -0.0002(3) 0.0013(3)
C16 0.0255(4) 0.0140(4) 0.0315(5) -0.0001(4) 0.0028(4) 0.0002(4)
C17 0.0221(4) 0.0173(4) 0.0237(5) -0.0047(3) 0.0038(3) -0.0035(3)
C18 0.0177(4) 0.0188(4) 0.0173(4) -0.0035(3) 0.0024(3) -0.0005(3)
C19 0.0195(4) 0.0226(5) 0.0147(4) 0.0039(3) 0.0056(3) 0.0025(3)
C20 0.0158(3) 0.0176(4) 0.0117(3) 0.0003(3) 0.0021(3) 0.0020(3)
C21 0.0197(4) 0.0218(4) 0.0147(4) 0.0043(3) 0.0025(3) 0.0033(3)
C22 0.0177(4) 0.0238(5) 0.0152(4) 0.0032(3) 0.0001(3) 0.0049(3)
C23 0.0136(3) 0.0191(4) 0.0123(3) -0.0016(3) -0.0001(3) 0.0025(3)
C24 0.0138(3) 0.0192(4) 0.0139(4) -0.0026(3) -0.0007(3) 0.0005(3)
C25 0.0204(4) 0.0190(4) 0.0209(4) -0.0047(3) -0.0008(3) 0.0003(3)
C26 0.0162(4) 0.0283(5) 0.0172(4) -0.0026(4) -0.0030(3) 0.0012(4)
C27 0.0131(3) 0.0163(4) 0.0136(4) -0.0004(3) 0.0001(3) 0.0002(3)
C28 0.0163(3) 0.0214(4) 0.0169(4) 0.0002(3) 0.0003(3) 0.0051(3)
C29 0.0171(4) 0.0220(5) 0.0171(4) -0.0011(3) 0.0026(3) 0.0058(3)
C30 0.0146(3) 0.0154(4) 0.0132(3) -0.0002(3) 0.0023(3) 0.0013(3)
C31 0.0150(3) 0.0149(4) 0.0119(3) -0.0007(3) 0.0023(3) 0.0006(3)
C32 0.0163(3) 0.0147(4) 0.0131(3) -0.0002(3) 0.0035(3) -0.0004(3)
C33 0.0180(4) 0.0159(4) 0.0159(4) -0.0002(3) 0.0012(3) -0.0001(3)
C34 0.0210(4) 0.0163(4) 0.0182(4) 0.0021(3) 0.0004(3) 0.0018(3)
C35 0.0269(4) 0.0156(4) 0.0205(4) 0.0017(3) 0.0047(4) -0.0010(4)
C36 0.0225(4) 0.0172(4) 0.0198(4) -0.0014(3) 0.0039(3) -0.0060(3)
C37 0.0189(4) 0.0184(4) 0.0165(4) 0.0003(3) 0.0020(3) -0.0035(3)
C38 0.0196(4) 0.0215(4) 0.0162(4) -0.0018(3) 0.0063(3) 0.0030(3)
N1A 0.0225(4) 0.0140(3) 0.0177(4) -0.0017(3) 0.0020(3) -0.0010(3)
C1A 0.0382(6) 0.0163(5) 0.0250(5) -0.0012(4) 0.0019(4) -0.0087(4)
C2A 0.093(3) 0.0210(12) 0.0299(13) 0.0079(9) -0.0119(15) -0.0096(15)
C2A' 0.0550(19) 0.0289(14) 0.0401(15) -0.0090(11) 0.0276(14) -0.0182(13)
C3A 0.064(2) 0.0313(14) 0.0543(18) -0.0177(12) 0.0383(16) -0.0104(13)
C3A' 0.0309(13) 0.0257(14) 0.076(2) 0.0034(14) 0.0074(14) 0.0116(11)
C4A 0.0259(11) 0.0292(14) 0.091(3) -0.0074(15) -0.0050(13) -0.0021(10)
C4A' 0.067(2) 0.0249(13) 0.0256(13) -0.0025(10) -0.0162(13) -0.0123(14)
O1S 0.0378(5) 0.0403(6) 0.0516(6) 0.0047(5) 0.0070(5) -0.0060(5)
C1S 0.0361(6) 0.0260(6) 0.0314(6) 0.0027(4) 0.0048(5) -0.0010(5)
C2S 0.0451(8) 0.0393(9) 0.0796(13) 0.0254(9) 0.0070(8) 0.0005(7)
C3S 0.0484(9) 0.0467(10) 0.0661(11) 0.0270(8) 0.0190(8) 0.0131(8)

loop_
_atom_type_symbol
_atom_type_description
_atom_type_scat_dispersion_real
_atom_type_scat_dispersion_imag
_atom_type_scat_source
C C 0.0033 0.0016 'International Tables Vol C Tables 4.2.6.8 and 6.1.1.4'
H H 0.0000 0.0000 'International Tables Vol C Tables 4.2.6.8 and 6.1.1.4'
N N 0.0061 0.0033 'International Tables Vol C Tables 4.2.6.8 and 6.1.1.4'
O O 0.0106 0.0060 'International Tables Vol C Tables 4.2.6.8 and 6.1.1.4'
Cl Cl 0.1484 0.1585 'International Tables Vol C Tables 4.2.6.8 and 6.1.1.4'

loop_
_geom_angle_atom_site_label_1
_geom_angle_atom_site_label_2
_geom_angle_atom_site_label_3
_geom_angle
C2 C1 N1 107.17(8)
C2 C1 C31 129.53(8)
N1 C1 C31 123.28(8)
C4 N1 C1 110.10(8)
C1 C2 C3 107.69(8)
C8 N2 C11 109.67(8)
C4 C3 C2 107.91(9)
C23 N3 C20 110.27(8)
C3 C4 N1 107.13(8)
C3 C4 C5 130.07(9)
N1 C4 C5 122.81(8)
C30 N4 C27 109.81(8)
C8 C5 C4 110.98(8)
C8 C5 C7 108.55(8)
C4 C5 C7 108.18(8)
C8 C5 C6 110.07(8)
C4 C5 C6 110.26(8)
C7 C5 C6 108.73(8)
O1 N5 O2 124.30(11)
O1 N5 C15 117.85(10)
O2 N5 C15 117.78(11)
O4 N6 O3 124.03(12)
O4 N6 C17 117.92(11)
O3 N6 C17 118.05(11)
O5 N7 O6 123.79(11)
O5 N7 C36 118.55(10)
O6 N7 C36 117.66(11)
C9 C8 N2 107.41(8)
C9 C8 C5 130.81(9)
N2 C8 C5 121.78(8)
O8 N8 O7 124.87(11)
O8 N8 C34 118.11(10)
O7 N8 C34 117.01(10)
C8 C9 C10 107.94(9)
C11 C10 C9 107.38(8)
C10 C11 N2 107.58(8)
C10 C11 C12 130.94(8)
N2 C11 C12 121.48(8)
C11 C12 C20 109.34(7)
C11 C12 C13 110.80(7)
C20 C12 C13 111.70(8)
C11 C12 C19 109.32(8)
C20 C12 C19 109.10(7)
C13 C12 C19 106.50(7)
C18 C13 C14 118.58(9)
C18 C13 C12 121.59(9)
C14 C13 C12 119.65(8)
C15 C14 C13 119.55(9)
C14 C15 C16 123.56(10)
C14 C15 N5 117.67(10)
C16 C15 N5 118.72(10)
C17 C16 C15 115.43(10)
C16 C17 C18 123.55(10)
C16 C17 N6 117.74(10)
C18 C17 N6 118.71(10)
C17 C18 C13 119.31(9)
C21 C20 N3 107.34(8)
C21 C20 C12 130.36(9)
N3 C20 C12 122.22(8)
C20 C21 C22 107.56(9)
C23 C22 C21 107.56(9)
N3 C23 C22 107.26(8)
N3 C23 C24 121.49(8)
C22 C23 C24 131.19(8)
C27 C24 C23 110.80(8)
C27 C24 C26 108.39(7)
C23 C24 C26 108.68(8)
C27 C24 C25 110.40(8)
C23 C24 C25 109.20(8)
C26 C24 C25 109.32(8)
C28 C27 N4 107.28(8)
C28 C27 C24 130.20(8)
N4 C27 C24 122.52(8)
C27 C28 C29 107.94(8)
C30 C29 C28 107.60(8)
N4 C30 C29 107.37(8)
N4 C30 C31 123.10(8)
C29 C30 C31 129.43(8)
C30 C31 C1 111.08(7)
C30 C31 C32 113.12(8)
C1 C31 C32 111.88(8)
C30 C31 C38 108.03(7)
C1 C31 C38 107.75(8)
C32 C31 C38 104.56(7)
C33 C32 C37 118.68(9)
C33 C32 C31 120.51(8)
C37 C32 C31 120.15(8)
C34 C33 C32 119.35(9)
C35 C34 C33 123.60(10)
C35 C34 N8 117.57(9)
C33 C34 N8 118.75(9)
C36 C35 C34 115.63(10)
C35 C36 C37 123.54(10)
C35 C36 N7 117.03(10)
C37 C36 N7 119.39(10)
C36 C37 C32 119.18(9)
C2A' N1A C3A 133.69(18)
C2A' N1A C4A' 111.7(2)
C3A N1A C4A' 55.3(2)
C2A' N1A C1A 111.93(14)
C3A N1A C1A 114.20(14)
C4A' N1A C1A 109.39(14)
C2A' N1A C3A' 110.7(2)
C3A N1A C3A' 53.0(2)
C4A' N1A C3A' 107.9(2)
C1A N1A C3A' 104.87(16)
C2A' N1A C4A 61.3(2)
C3A N1A C4A 108.0(2)
C4A' N1A C4A 56.2(2)
C1A N1A C4A 106.49(14)
C3A' N1A C4A 148.2(2)
C2A' N1A C2A 47.4(2)
C3A N1A C2A 109.5(2)
C4A' N1A C2A 139.13(18)
C1A N1A C2A 111.25(14)
C3A' N1A C2A 65.3(2)
C4A N1A C2A 107.1(2)
O1S C1S C3S 121.92(14)
O1S C1S C2S 121.60(14)
C3S C1S C2S 116.47(13)

loop_
_geom_bond_atom_site_label_1
_geom_bond_atom_site_label_2
_geom_bond_distance
C1 C2 1.3698(13)
C1 N1 1.3773(11)
C1 C31 1.5088(13)
N1 C4 1.3735(12)
O1 N5 1.2096(15)
C2 C3 1.4172(14)
N2 C8 1.3707(12)
N2 C11 1.3739(11)
O2 N5 1.2226(15)
C3 C4 1.3700(13)
N3 C23 1.3694(12)
N3 C20 1.3702(12)
O3 N6 1.2190(16)
C4 C5 1.5126(12)
N4 C30 1.3711(11)
N4 C27 1.3735(12)
O4 N6 1.2107(16)
C5 C8 1.5030(13)
C5 C7 1.5305(14)
C5 C6 1.5320(15)
N5 C15 1.4626(15)
O5 N7 1.2059(15)
N6 C17 1.4714(15)
O6 N7 1.2209(15)
N7 C36 1.4672(14)
O7 N8 1.2202(14)
C8 C9 1.3675(13)
N8 O8 1.2184(14)
N8 C34 1.4609(14)
C9 C10 1.4133(14)
C10 C11 1.3693(14)
C11 C12 1.5038(13)
C12 C20 1.5092(13)
C12 C13 1.5272(14)
C12 C19 1.5344(12)
C13 C18 1.3872(14)
C13 C14 1.3917(13)
C14 C15 1.3763(14)
C15 C16 1.3777(15)
C16 C17 1.3759(16)
C17 C18 1.3847(15)
C20 C21 1.3680(14)
C21 C22 1.4219(14)
C22 C23 1.3699(14)
C23 C24 1.5107(13)
C24 C27 1.5075(13)
C24 C26 1.5237(14)
C24 C25 1.5364(15)
C27 C28 1.3678(13)
C28 C29 1.4094(14)
C29 C30 1.3718(13)
C30 C31 1.5043(13)
C31 C32 1.5290(13)
C31 C38 1.5427(12)
C32 C33 1.3865(14)
C32 C37 1.3934(14)
C33 C34 1.3813(14)
C34 C35 1.3744(15)
C35 C36 1.3721(16)
C36 C37 1.3839(15)
N1A C2A' 1.448(3)
N1A C3A 1.460(3)
N1A C4A' 1.480(3)
N1A C1A 1.4884(14)
N1A C3A' 1.497(3)
N1A C4A 1.501(3)
N1A C2A 1.501(3)
O1S C1S 1.2048(17)
C1S C3S 1.483(2)
C1S C2S 1.492(2)

loop_
_geom_torsion_atom_site_label_1
_geom_torsion_atom_site_label_2
_geom_torsion_atom_site_label_3
_geom_torsion_atom_site_label_4
_geom_torsion
C2 C1 N1 C4 -0.69(11)
C31 C1 N1 C4 177.79(8)
N1 C1 C2 C3 0.31(11)
C31 C1 C2 C3 -178.04(9)
C1 C2 C3 C4 0.17(12)
C2 C3 C4 N1 -0.59(11)
C2 C3 C4 C5 179.54(9)
C1 N1 C4 C3 0.80(11)
C1 N1 C4 C5 -179.31(8)
C3 C4 C5 C8 104.67(12)
N1 C4 C5 C8 -75.19(11)
C3 C4 C5 C7 -14.31(14)
N1 C4 C5 C7 165.83(9)
C3 C4 C5 C6 -133.10(11)
N1 C4 C5 C6 47.04(12)
C11 N2 C8 C9 -1.25(10)
C11 N2 C8 C5 178.57(8)
C4 C5 C8 C9 -107.48(11)
C7 C5 C8 C9 11.29(14)
C6 C5 C8 C9 130.18(11)
C4 C5 C8 N2 72.75(11)
C7 C5 C8 N2 -168.48(8)
C6 C5 C8 N2 -49.59(11)
N2 C8 C9 C10 0.98(11)
C5 C8 C9 C10 -178.82(9)
C8 C9 C10 C11 -0.36(11)
C9 C10 C11 N2 -0.40(11)
C9 C10 C11 C12 179.72(9)
C8 N2 C11 C10 1.02(10)
C8 N2 C11 C12 -179.08(8)
C10 C11 C12 C20 103.73(11)
N2 C11 C12 C20 -76.14(11)
C10 C11 C12 C13 -132.72(10)
N2 C11 C12 C13 47.41(11)
C10 C11 C12 C19 -15.65(14)
N2 C11 C12 C19 164.49(8)
C11 C12 C13 C18 -155.50(8)
C20 C12 C13 C18 -33.31(11)
C19 C12 C13 C18 85.71(10)
C11 C12 C13 C14 29.53(11)
C20 C12 C13 C14 151.71(8)
C19 C12 C13 C14 -89.26(10)
C18 C13 C14 C15 1.53(13)
C12 C13 C14 C15 176.65(8)
C13 C14 C15 C16 -0.14(15)
C13 C14 C15 N5 -177.40(9)
O1 N5 C15 C14 -10.54(16)
O2 N5 C15 C14 166.70(12)
O1 N5 C15 C16 172.07(11)
O2 N5 C15 C16 -10.69(17)
C14 C15 C16 C17 -0.80(16)
N5 C15 C16 C17 176.43(10)
C15 C16 C17 C18 0.38(16)
C15 C16 C17 N6 -178.47(10)
O4 N6 C17 C16 177.86(11)
O3 N6 C17 C16 -1.37(17)
O4 N6 C17 C18 -1.05(16)
O3 N6 C17 C18 179.72(11)
C16 C17 C18 C13 0.98(15)
N6 C17 C18 C13 179.82(9)
C14 C13 C18 C17 -1.92(13)
C12 C13 C18 C17 -176.94(8)
C23 N3 C20 C21 -1.08(11)
C23 N3 C20 C12 -178.09(8)
C11 C12 C20 C21 -95.87(12)
C13 C12 C20 C21 141.11(10)
C19 C12 C20 C21 23.64(14)
C11 C12 C20 N3 80.37(11)
C13 C12 C20 N3 -42.64(11)
C19 C12 C20 N3 -160.12(9)
N3 C20 C21 C22 0.59(11)
C12 C20 C21 C22 177.26(9)
C20 C21 C22 C23 0.10(12)
C20 N3 C23 C22 1.15(11)
C20 N3 C23 C24 -176.41(8)
C21 C22 C23 N3 -0.75(11)
C21 C22 C23 C24 176.48(9)
N3 C23 C24 C27 -80.29(11)
C22 C23 C24 C27 102.82(12)
N3 C23 C24 C26 160.71(9)
C22 C23 C24 C26 -16.18(14)
N3 C23 C24 C25 41.53(11)
C22 C23 C24 C25 -135.37(11)
C30 N4 C27 C28 -0.24(11)
C30 N4 C27 C24 180.00(9)
C23 C24 C27 C28 -107.00(12)
C26 C24 C27 C28 12.17(15)
C25 C24 C27 C28 131.88(11)
C23 C24 C27 N4 72.69(12)
C26 C24 C27 N4 -168.13(9)
C25 C24 C27 N4 -48.42(12)
N4 C27 C28 C29 0.30(12)
C24 C27 C28 C29 -179.97(10)
C27 C28 C29 C30 -0.26(12)
C27 N4 C30 C29 0.08(11)
C27 N4 C30 C31 176.67(8)
C28 C29 C30 N4 0.11(12)
C28 C29 C30 C31 -176.20(10)
N4 C30 C31 C1 -70.43(12)
C29 C30 C31 C1 105.36(11)
N4 C30 C31 C32 56.36(11)
C29 C30 C31 C32 -127.85(11)
N4 C30 C31 C38 171.60(9)
C29 C30 C31 C38 -12.61(14)
C2 C1 C31 C30 -105.53(11)
N1 C1 C31 C30 76.36(11)
C2 C1 C31 C32 127.01(10)
N1 C1 C31 C32 -51.10(11)
C2 C1 C31 C38 12.62(13)
N1 C1 C31 C38 -165.50(8)
C30 C31 C32 C33 -150.45(8)
C1 C31 C32 C33 -24.09(11)
C38 C31 C32 C33 92.25(9)
C30 C31 C32 C37 39.00(11)
C1 C31 C32 C37 165.36(8)
C38 C31 C32 C37 -78.29(10)
C37 C32 C33 C34 1.34(13)
C31 C32 C33 C34 -169.34(8)
C32 C33 C34 C35 -0.55(15)
C32 C33 C34 N8 176.31(9)
O8 N8 C34 C35 -163.41(11)
O7 N8 C34 C35 17.94(15)
O8 N8 C34 C33 19.55(15)
O7 N8 C34 C33 -159.11(11)
C33 C34 C35 C36 -0.20(15)
N8 C34 C35 C36 -177.09(9)
C34 C35 C36 C37 0.14(15)
C34 C35 C36 N7 177.80(9)
O5 N7 C36 C35 -177.86(11)
O6 N7 C36 C35 1.32(15)
O5 N7 C36 C37 -0.09(16)
O6 N7 C36 C37 179.08(11)
C35 C36 C37 C32 0.67(15)
N7 C36 C37 C32 -176.94(9)
C33 C32 C37 C36 -1.39(13)
C31 C32 C37 C36 169.32(8)
